data_4086823
loop_
_publ_author_name
'Agnew, Douglas W.'
'Moore, Curtis E.'
'Rheingold, Arnold L.'
'Figueroa, Joshua S.'

_publ_section_title
;
 Controlled cis Labilization of CO from Manganese(I) Mixed
 Carbonyl/Isocyanide Complexes: An Entry Point to Coordinatively
 Unsaturated Metallo-Lewis Acids
;
_journal_issue 2
_journal_name_full Organometallics
_journal_page_first 363
_journal_paper_doi 10.1021/acs.organomet.6b00792
_journal_volume 36
_journal_year 2017
_chemical_formula_moiety 'C72 H79 Mn N2 O5, 2(C4 H10 O)'
_chemical_formula_sum 'C80 H99 Mn N2 O7'
_chemical_formula_weight 1255.55
_space_group_crystal_system triclinic
_space_group_IT_number 2
_space_group_name_Hall '-P 1'
_space_group_name_H-M_alt 'P -1'
_symmetry_space_group_name_Hall '-P 1'
_symmetry_space_group_name_H-M 'P -1'
_atom_sites_solution_hydrogens geom
_atom_sites_solution_primary dual
_atom_sites_solution_secondary difmap
_audit_creation_date 2016-10-07
_audit_creation_method
;
Olex2 1.2-beta
(compiled 2016.09.09 svn.r3337 for OlexSys, GUI svn.r5227)
;
_cell_angle_alpha 97.684(4)
_cell_angle_beta 91.435(4)
_cell_angle_gamma 96.967(4)
_cell_formula_units_Z 2
_cell_length_a 12.2792(15)
_cell_length_b 16.609(2)
_cell_length_c 19.630(3)
_cell_measurement_reflns_used 9888
_cell_measurement_temperature 100.0
_cell_measurement_theta_max 25.198
_cell_measurement_theta_min 2.267
_cell_volume 3934.7(9)
_computing_cell_refinement 'SAINT v8.34A (Bruker, 2013)'
_computing_data_collection 'APEX2 v2013.6-2 (Bruker, 2013)'
_computing_data_reduction 'SAINT v8.34A (Bruker, 2013)'
_computing_molecular_graphics 'Olex2 (Dolomanov et al., 2009)'
_computing_publication_material 'Olex2 (Dolomanov et al., 2009)'
_computing_structure_refinement 'ShelXL (Sheldrick, 2015)'
_computing_structure_solution 'ShelXT (Sheldrick, 2015)'
_diffrn_ambient_temperature 100.0
_diffrn_detector 'Bruker APEX-II CCD'
_diffrn_detector_area_resol_mean 7.9
_diffrn_detector_type 'CCD Area Detector'
_diffrn_measured_fraction_theta_full 0.998
_diffrn_measured_fraction_theta_max 0.993
_diffrn_measurement_device 'Kappa Four-Circle Diffractometer'
_diffrn_measurement_device_type 'Bruker X8 APEX II'
_diffrn_measurement_method '\w and \f scans'
_diffrn_radiation_monochromator graphite
_diffrn_radiation_probe x-ray
_diffrn_radiation_type MoK\a
_diffrn_radiation_wavelength 0.71073
_diffrn_reflns_av_R_equivalents 0.0799
_diffrn_reflns_av_unetI/netI 0.0801
_diffrn_reflns_Laue_measured_fraction_full 0.998
_diffrn_reflns_Laue_measured_fraction_max 0.993
_diffrn_reflns_limit_h_max 14
_diffrn_reflns_limit_h_min -14
_diffrn_reflns_limit_k_max 20
_diffrn_reflns_limit_k_min -20
_diffrn_reflns_limit_l_max 23
_diffrn_reflns_limit_l_min -23
_diffrn_reflns_number 70456
_diffrn_reflns_point_group_measured_fraction_full 0.998
_diffrn_reflns_point_group_measured_fraction_max 0.993
_diffrn_reflns_theta_full 25.000
_diffrn_reflns_theta_max 25.440
_diffrn_reflns_theta_min 2.171
_diffrn_source 'sealed tube'
_diffrn_source_type fine-focus
_diffrn_standards_number 0
_exptl_absorpt_coefficient_mu 0.217
_exptl_absorpt_correction_T_max 0.0916
_exptl_absorpt_correction_T_min 0.0664
_exptl_absorpt_correction_type multi-scan
_exptl_absorpt_process_details
;
SADABS-2014/4 (Bruker,2014/4) was used for absorption correction.
wR2(int) was 0.0642 before and 0.0556 after correction.
The Ratio of minimum to maximum transmission is 0.7249.
The \l/2 correction factor is 0.00150.
;
_exptl_crystal_colour Yellow
_exptl_crystal_colour_primary yellow
_exptl_crystal_density_diffrn 1.060
_exptl_crystal_description Block
_exptl_crystal_F_000 1348
_exptl_crystal_size_max 0.08
_exptl_crystal_size_mid 0.05
_exptl_crystal_size_min 0.05
_refine_diff_density_max 0.542
_refine_diff_density_min -0.438
_refine_diff_density_rms 0.053
_refine_ls_extinction_method none
_refine_ls_goodness_of_fit_ref 1.019
_refine_ls_hydrogen_treatment constr
_refine_ls_matrix_type full
_refine_ls_number_parameters 902
_refine_ls_number_reflns 14439
_refine_ls_number_restraints 120
_refine_ls_restrained_S_all 1.015
_refine_ls_R_factor_all 0.1034
_refine_ls_R_factor_gt 0.0570
_refine_ls_shift/su_max 0.001
_refine_ls_shift/su_mean 0.000
_refine_ls_structure_factor_coef Fsqd
_refine_ls_weighting_details 'w=1/[\s^2^(Fo^2^)+(0.0656P)^2^+0.6511P] where P=(Fo^2^+2Fc^2^)/3'
_refine_ls_weighting_scheme calc
_refine_ls_wR_factor_gt 0.1253
_refine_ls_wR_factor_ref 0.1436
_reflns_Friedel_coverage 0.000
_reflns_number_gt 9180
_reflns_number_total 14439
_reflns_threshold_expression 'I > 2\s(I)'
_cod_data_source_file om6b00792_si_002.cif
_cod_data_source_block JFig902
_cod_depositor_comments
;
The following automatic conversions were performed:

'_diffrn_radiation_probe' value 'X-ray' changed to 'x-ray' according
to
/usr/data/users/saulius/crontab/automatic-downloads/rss-feeds/ACS/lib/dictionaries/cif_core.dic
dictionary named 'cif_core.dic' version 2.4.2 from 2011-04-26.

'_exptl_crystal_colour_primary' value 'Yellow' changed to 'yellow'
according to
/usr/data/users/saulius/crontab/automatic-downloads/rss-feeds/ACS/lib/dictionaries/cif_core.dic
dictionary named 'cif_core.dic' version 2.4.2 from 2011-04-26.

Automatic conversion script
Id: cif_fix_values 4268 2015-11-12 08:31:59Z antanas 

 Adding full bibliography for 4086816--4086827.cif.
;
_cod_original_cell_volume 3934.6(9)
_cod_database_code 4086823
_shelx_space_group_comment
;
The symmetry employed for this shelxl refinement is uniquely defined
by the following loop, which should always be used as a source of
symmetry information in preference to the above space-group names.
They are only intended as comments.
;
_olex2_refinement_description
;
1. Fixed Uiso
 At 1.2 times of:
  All C(H) groups, All C(H,H) groups
 At 1.5 times of:
  All C(H,H,H) groups
2. Rigid body (RIGU) restrains
 O4, O5, O4A, O5A, C6, C7, C8, C9, C10, C11, C12, C6A, C7A, C8A, C9A, C10A,
 C11A, C12A
 with sigma for 1-2 distances of 0.002 and sigma for 1-3 distances of 0.002
3. Others
 Sof(O4)=Sof(O5)=Sof(C6)=1-FVAR(1)
 Sof(O4A)=Sof(O5A)=Sof(C6A)=FVAR(1)
 Sof(C7)=Sof(C8)=Sof(H8)=Sof(C9)=Sof(H9)=Sof(C10)=Sof(H10)=Sof(C11)=Sof(H11)=
 Sof(C12)=Sof(H12)=1-FVAR(2)
 Sof(C7A)=Sof(C12A)=Sof(H12A)=Sof(C11A)=Sof(H11A)=Sof(C10A)=Sof(H10A)=Sof(C9A)=
 Sof(H9A)=Sof(C8A)=Sof(H8A)=FVAR(2)
4.a Ternary CH refined with riding coordinates:
 C25(H25), C28(H28), C37(H37), C40(H40), C55(H55), C58(H58), C67(H67), C70(H70)
4.b Secondary CH2 refined with riding coordinates:
 C2S(H2SA,H2SB), C3S(H3SA,H3SB), C6S(H6SA,H6SB), C7S(H7SA,H7SB)
4.c Aromatic/amide H refined with riding coordinates:
 C15(H15), C16(H16), C17(H17), C21(H21), C22(H22), C23(H23), C33(H33),
 C34(H34), C35(H35), C45(H45), C46(H46), C47(H47), C51(H51), C52(H52), C53(H53),
  C63(H63), C64(H64), C65(H65), C8(H8), C9(H9), C10(H10), C11(H11), C12(H12),
 C12A(H12A), C11A(H11A), C10A(H10A), C9A(H9A), C8A(H8A)
4.d Fitted hexagon refined as free rotating group:
 C7A(C12A,C11A,C10A,C9A,C8A)
4.e Idealised Me refined as rotating group:
 C26(H26A,H26B,H26C), C27(H27A,H27B,H27C), C29(H29A,H29B,H29C), C30(H30A,H30B,
 H30C), C38(H38A,H38B,H38C), C39(H39A,H39B,H39C), C41(H41A,H41B,H41C), C42(H42A,
 H42B,H42C), C56(H56A,H56B,H56C), C57(H57A,H57B,H57C), C59(H59A,H59B,H59C),
 C60(H60A,H60B,H60C), C68(H68A,H68B,H68C), C69(H69A,H69B,H69C), C71(H71A,H71B,
 H71C), C72(H72A,H72B,H72C), C1S(H1SA,H1SB,H1SC), C4S(H4SA,H4SB,H4SC), C5S(H5SA,
 H5SB,H5SC), C8S(H8SA,H8SB,H8SC)
;
_shelx_shelxl_version_number 2016/5
_olex2_submission_special_instructions 'No special instructions were received'

loop_
_space_group_symop_operation_xyz
'x, y, z'
'-x, -y, -z'

loop_
_atom_site_label
_atom_site_type_symbol
_atom_site_fract_x
_atom_site_fract_y
_atom_site_fract_z
_atom_site_U_iso_or_equiv
_atom_site_adp_type
_atom_site_occupancy
_atom_site_site_symmetry_order
_atom_site_calc_flag
_atom_site_refinement_flags_posn
_atom_site_refinement_flags_adp
_atom_site_refinement_flags_occupancy
_atom_site_disorder_assembly
_atom_site_disorder_group
Mn1 Mn 0.74074(3) 0.82301(2) 0.78660(2) 0.02441(12) Uani 1 1 d . . . . .
O1 O 0.63269(18) 0.73389(13) 0.65309(11) 0.0457(6) Uani 1 1 d . . . . .
O2 O 0.95355(18) 0.78222(13) 0.73600(12) 0.0473(6) Uani 1 1 d . . . . .
O3 O 0.85721(19) 0.91011(13) 0.91736(12) 0.0492(6) Uani 1 1 d . . . . .
O4 O 0.6030(4) 0.8631(3) 0.8317(2) 0.0287(10) Uani 0.759(4) 1 d . U P A 1
O5 O 0.4822(2) 0.78614(18) 0.75507(15) 0.0471(9) Uani 0.759(4) 1 d . U P A 1
O4A O 0.5876(13) 0.8418(9) 0.8053(7) 0.027(3) Uani 0.241(4) 1 d . U P A 2
O5A O 0.6273(7) 0.9002(5) 0.9114(4) 0.043(3) Uani 0.241(4) 1 d . U P A 2
N1 N 0.71227(16) 0.66149(13) 0.84843(10) 0.0193(5) Uani 1 1 d . . . . .
N2 N 0.77928(16) 0.97662(13) 0.71490(10) 0.0182(5) Uani 1 1 d . . . . .
C1 C 0.7190(2) 0.72312(17) 0.82619(13) 0.0223(6) Uani 1 1 d . . . . .
C2 C 0.7621(2) 0.92018(16) 0.74368(13) 0.0211(6) Uani 1 1 d . . . . .
C3 C 0.6664(2) 0.76859(18) 0.70473(16) 0.0323(7) Uani 1 1 d . . . . .
C4 C 0.8697(3) 0.79681(17) 0.75555(15) 0.0306(7) Uani 1 1 d . . . . .
C5 C 0.8109(2) 0.87830(17) 0.86856(16) 0.0308(7) Uani 1 1 d . . . . .
C13 C 0.7080(2) 0.58706(15) 0.87537(13) 0.0188(6) Uani 1 1 d . . . . .
C14 C 0.62259(19) 0.56733(15) 0.91846(13) 0.0202(6) Uani 1 1 d . . . . .
C15 C 0.6215(2) 0.49315(16) 0.94428(14) 0.0249(6) Uani 1 1 d . . . . .
H15 H 0.565022 0.477377 0.973812 0.030 Uiso 1 1 calc R . . . .
C16 C 0.7001(2) 0.44211(16) 0.92816(14) 0.0260(6) Uani 1 1 d . . . . .
H16 H 0.697257 0.391809 0.946478 0.031 Uiso 1 1 calc R . . . .
C17 C 0.7837(2) 0.46398(16) 0.88508(13) 0.0235(6) Uani 1 1 d . . . . .
H17 H 0.837816 0.428469 0.874365 0.028 Uiso 1 1 calc R . . . .
C18 C 0.78895(19) 0.53673(15) 0.85770(12) 0.0181(6) Uani 1 1 d . . . . .
C19 C 0.53748(19) 0.62397(15) 0.93336(13) 0.0186(6) Uani 1 1 d . . . . .
C20 C 0.4474(2) 0.61769(16) 0.88671(13) 0.0234(6) Uani 1 1 d . . . . .
C21 C 0.3724(2) 0.67373(17) 0.89859(14) 0.0260(6) Uani 1 1 d . . . . .
H21 H 0.311263 0.670537 0.867298 0.031 Uiso 1 1 calc R . . . .
C22 C 0.3849(2) 0.73400(16) 0.95493(13) 0.0235(6) Uani 1 1 d . . . . .
H22 H 0.332861 0.771876 0.962163 0.028 Uiso 1 1 calc R . . . .
C23 C 0.4732(2) 0.73888(16) 1.00059(13) 0.0231(6) Uani 1 1 d . . . . .
H23 H 0.481359 0.780400 1.039306 0.028 Uiso 1 1 calc R . . . .
C24 C 0.5507(2) 0.68442(15) 0.99126(13) 0.0204(6) Uani 1 1 d . . . . .
C25 C 0.4277(2) 0.55142(18) 0.82494(15) 0.0349(7) Uani 1 1 d . . . . .
H25 H 0.491537 0.519183 0.822936 0.042 Uiso 1 1 calc R . . . .
C26 C 0.3245(3) 0.49293(19) 0.83180(18) 0.0510(9) Uani 1 1 d . . . . .
H26A H 0.329640 0.469984 0.875066 0.076 Uiso 1 1 calc GR . . . .
H26B H 0.317027 0.448502 0.793093 0.076 Uiso 1 1 calc GR . . . .
H26C H 0.260221 0.522634 0.831657 0.076 Uiso 1 1 calc GR . . . .
C27 C 0.4203(4) 0.5873(2) 0.75808(17) 0.0738(13) Uani 1 1 d . . . . .
H27A H 0.355133 0.616007 0.757415 0.111 Uiso 1 1 calc GR . . . .
H27B H 0.414773 0.543203 0.719193 0.111 Uiso 1 1 calc GR . . . .
H27C H 0.486138 0.626001 0.754468 0.111 Uiso 1 1 calc GR . . . .
C28 C 0.6488(2) 0.69371(16) 1.04186(13) 0.0244(6) Uani 1 1 d . . . . .
H28 H 0.683123 0.641753 1.034948 0.029 Uiso 1 1 calc R . . . .
C29 C 0.6153(2) 0.70768(19) 1.11664(14) 0.0368(7) Uani 1 1 d . . . . .
H29A H 0.588601 0.761175 1.126046 0.055 Uiso 1 1 calc GR . . . .
H29B H 0.678879 0.706259 1.147417 0.055 Uiso 1 1 calc GR . . . .
H29C H 0.556829 0.664565 1.124344 0.055 Uiso 1 1 calc GR . . . .
C30 C 0.7349(2) 0.7636(2) 1.02776(16) 0.0411(8) Uani 1 1 d . . . . .
H30A H 0.760147 0.751922 0.980906 0.062 Uiso 1 1 calc GR . . . .
H30B H 0.797413 0.768586 1.060771 0.062 Uiso 1 1 calc GR . . . .
H30C H 0.702392 0.814981 1.032586 0.062 Uiso 1 1 calc GR . . . .
C31 C 0.88078(19) 0.56189(15) 0.81293(13) 0.0202(6) Uani 1 1 d . . . . .
C32 C 0.9781(2) 0.60577(15) 0.84375(13) 0.0211(6) Uani 1 1 d . . . . .
C33 C 1.0646(2) 0.62552(17) 0.80197(14) 0.0279(7) Uani 1 1 d . . . . .
H33 H 1.130858 0.655973 0.821994 0.034 Uiso 1 1 calc R . . . .
C34 C 1.0552(2) 0.60134(18) 0.73175(15) 0.0329(7) Uani 1 1 d . . . . .
H34 H 1.115516 0.613918 0.703942 0.039 Uiso 1 1 calc R . . . .
C35 C 0.9580(2) 0.55873(19) 0.70179(15) 0.0348(7) Uani 1 1 d . . . . .
H35 H 0.952163 0.542674 0.653405 0.042 Uiso 1 1 calc R . . . .
C36 C 0.8689(2) 0.53912(17) 0.74132(14) 0.0271(6) Uani 1 1 d . . . . .
C37 C 0.9921(2) 0.63204(16) 0.92115(14) 0.0263(6) Uani 1 1 d . . . . .
H37 H 0.920249 0.616562 0.941819 0.032 Uiso 1 1 calc R . . . .
C38 C 1.0780(2) 0.5873(2) 0.95302(15) 0.0402(8) Uani 1 1 d . . . . .
H38A H 1.056409 0.528018 0.942733 0.060 Uiso 1 1 calc GR . . . .
H38B H 1.083143 0.603469 1.002978 0.060 Uiso 1 1 calc GR . . . .
H38C H 1.149495 0.601635 0.933764 0.060 Uiso 1 1 calc GR . . . .
C39 C 1.0220(3) 0.72441(18) 0.93918(16) 0.0443(8) Uani 1 1 d . . . . .
H39A H 1.094625 0.740739 0.922172 0.066 Uiso 1 1 calc GR . . . .
H39B H 1.023328 0.739361 0.989239 0.066 Uiso 1 1 calc GR . . . .
H39C H 0.967322 0.752495 0.917726 0.066 Uiso 1 1 calc GR . . . .
C40 C 0.7620(2) 0.4943(2) 0.70707(14) 0.0358(8) Uani 1 1 d . . . . .
H40 H 0.705069 0.495122 0.742639 0.043 Uiso 1 1 calc R . . . .
C41 C 0.7703(3) 0.4057(2) 0.6803(2) 0.0645(11) Uani 1 1 d . . . . .
H41A H 0.828879 0.402763 0.647422 0.097 Uiso 1 1 calc GR . . . .
H41B H 0.700355 0.380241 0.657423 0.097 Uiso 1 1 calc GR . . . .
H41C H 0.787086 0.376601 0.718818 0.097 Uiso 1 1 calc GR . . . .
C42 C 0.7227(3) 0.5374(2) 0.64951(19) 0.0590(10) Uani 1 1 d . . . . .
H42A H 0.721244 0.595430 0.666602 0.089 Uiso 1 1 calc GR . . . .
H42B H 0.648724 0.512280 0.633159 0.089 Uiso 1 1 calc GR . . . .
H42C H 0.772839 0.532329 0.611523 0.089 Uiso 1 1 calc GR . . . .
C43 C 0.79589(19) 1.04552(15) 0.68102(12) 0.0173(6) Uani 1 1 d . . . . .
C44 C 0.74494(19) 1.04103(15) 0.61554(12) 0.0181(6) Uani 1 1 d . . . . .
C45 C 0.7622(2) 1.11083(16) 0.58337(13) 0.0260(6) Uani 1 1 d . . . . .
H45 H 0.729105 1.110530 0.539045 0.031 Uiso 1 1 calc R . . . .
C46 C 0.8263(2) 1.18052(17) 0.61459(14) 0.0291(7) Uani 1 1 d . . . . .
H46 H 0.836450 1.227490 0.591535 0.035 Uiso 1 1 calc R . . . .
C47 C 0.8764(2) 1.18311(16) 0.67937(13) 0.0249(6) Uani 1 1 d . . . . .
H47 H 0.920935 1.231461 0.699964 0.030 Uiso 1 1 calc R . . . .
C48 C 0.86149(19) 1.11504(15) 0.71405(13) 0.0196(6) Uani 1 1 d . . . . .
C49 C 0.6785(2) 0.96355(16) 0.58231(12) 0.0212(6) Uani 1 1 d . . . . .
C50 C 0.7322(2) 0.90339(16) 0.54417(13) 0.0227(6) Uani 1 1 d . . . . .
C51 C 0.6689(2) 0.83286(18) 0.51080(14) 0.0333(7) Uani 1 1 d . . . . .
H51 H 0.703873 0.792420 0.483833 0.040 Uiso 1 1 calc R . . . .
C52 C 0.5570(2) 0.82101(19) 0.51630(15) 0.0400(8) Uani 1 1 d . . . . .
H52 H 0.515248 0.772753 0.493216 0.048 Uiso 1 1 calc R . . . .
C53 C 0.5055(2) 0.87923(18) 0.55537(15) 0.0347(7) Uani 1 1 d . . . . .
H53 H 0.428186 0.869958 0.559456 0.042 Uiso 1 1 calc R . . . .
C54 C 0.5637(2) 0.95123(17) 0.58897(13) 0.0251(6) Uani 1 1 d . . . . .
C55 C 0.8556(2) 0.91449(17) 0.53594(13) 0.0258(6) Uani 1 1 d . . . . .
H55 H 0.887096 0.965189 0.566881 0.031 Uiso 1 1 calc R . . . .
C56 C 0.9099(2) 0.84299(19) 0.55731(16) 0.0404(8) Uani 1 1 d . . . . .
H56A H 0.891285 0.835629 0.604530 0.061 Uiso 1 1 calc GR . . . .
H56B H 0.989741 0.854705 0.554866 0.061 Uiso 1 1 calc GR . . . .
H56C H 0.883367 0.792845 0.526219 0.061 Uiso 1 1 calc GR . . . .
C57 C 0.8821(2) 0.9273(2) 0.46193(15) 0.0376(8) Uani 1 1 d . . . . .
H57A H 0.847283 0.880195 0.430062 0.056 Uiso 1 1 calc GR . . . .
H57B H 0.961844 0.932590 0.457174 0.056 Uiso 1 1 calc GR . . . .
H57C H 0.854226 0.977186 0.451262 0.056 Uiso 1 1 calc GR . . . .
C58 C 0.5048(2) 1.01396(18) 0.63171(14) 0.0299(7) Uani 1 1 d . . . . .
H58 H 0.550010 1.068586 0.633683 0.036 Uiso 1 1 calc R . . . .
C59 C 0.4918(3) 0.9952(2) 0.70501(15) 0.0488(9) Uani 1 1 d . . . . .
H59A H 0.448764 0.941385 0.704325 0.073 Uiso 1 1 calc GR . . . .
H59B H 0.453938 1.037157 0.731131 0.073 Uiso 1 1 calc GR . . . .
H59C H 0.564454 0.994942 0.726803 0.073 Uiso 1 1 calc GR . . . .
C60 C 0.3916(2) 1.0201(2) 0.60009(15) 0.0460(9) Uani 1 1 d . . . . .
H60A H 0.398359 1.027400 0.551591 0.069 Uiso 1 1 calc GR . . . .
H60B H 0.361372 1.067030 0.624878 0.069 Uiso 1 1 calc GR . . . .
H60C H 0.342595 0.969787 0.603535 0.069 Uiso 1 1 calc GR . . . .
C61 C 0.9114(2) 1.11310(15) 0.78403(12) 0.0188(6) Uani 1 1 d . . . . .
C62 C 0.8451(2) 1.12464(15) 0.84138(13) 0.0217(6) Uani 1 1 d . . . . .
C63 C 0.8905(2) 1.11852(16) 0.90615(13) 0.0265(6) Uani 1 1 d . . . . .
H63 H 0.847827 1.127019 0.945578 0.032 Uiso 1 1 calc R . . . .
C64 C 0.9962(2) 1.10034(16) 0.91367(14) 0.0293(7) Uani 1 1 d . . . . .
H64 H 1.025092 1.095487 0.958072 0.035 Uiso 1 1 calc R . . . .
C65 C 1.0606(2) 1.08908(16) 0.85738(14) 0.0272(6) Uani 1 1 d . . . . .
H65 H 1.133571 1.076998 0.863428 0.033 Uiso 1 1 calc R . . . .
C66 C 1.0192(2) 1.09531(15) 0.79161(13) 0.0225(6) Uani 1 1 d . . . . .
C67 C 0.7297(2) 1.14653(16) 0.83408(14) 0.0258(6) Uani 1 1 d . . . . .
H67 H 0.706139 1.133591 0.784286 0.031 Uiso 1 1 calc R . . . .
C68 C 0.6467(2) 1.09661(18) 0.87450(15) 0.0355(7) Uani 1 1 d . . . . .
H68A H 0.651624 1.038078 0.861955 0.053 Uiso 1 1 calc GR . . . .
H68B H 0.572242 1.107860 0.863346 0.053 Uiso 1 1 calc GR . . . .
H68C H 0.663249 1.112089 0.923952 0.053 Uiso 1 1 calc GR . . . .
C69 C 0.7293(2) 1.23862(17) 0.85500(16) 0.0356(7) Uani 1 1 d . . . . .
H69A H 0.756491 1.253833 0.902923 0.053 Uiso 1 1 calc GR . . . .
H69B H 0.654298 1.252256 0.850329 0.053 Uiso 1 1 calc GR . . . .
H69C H 0.776946 1.268734 0.825136 0.053 Uiso 1 1 calc GR . . . .
C70 C 1.0911(2) 1.08168(16) 0.73052(14) 0.0263(6) Uani 1 1 d . . . . .
H70 H 1.051886 1.096816 0.689743 0.032 Uiso 1 1 calc R . . . .
C71 C 1.1062(3) 0.99134(18) 0.71456(16) 0.0430(8) Uani 1 1 d . . . . .
H71A H 1.145578 0.974809 0.753420 0.065 Uiso 1 1 calc GR . . . .
H71B H 1.148686 0.982908 0.673145 0.065 Uiso 1 1 calc GR . . . .
H71C H 1.034187 0.958295 0.706851 0.065 Uiso 1 1 calc GR . . . .
C72 C 1.2012(2) 1.13586(19) 0.74095(16) 0.0412(8) Uani 1 1 d . . . . .
H72A H 1.188723 1.193186 0.752458 0.062 Uiso 1 1 calc GR . . . .
H72B H 1.241601 1.129522 0.698552 0.062 Uiso 1 1 calc GR . . . .
H72C H 1.243943 1.119733 0.778562 0.062 Uiso 1 1 calc GR . . . .
C6 C 0.5056(4) 0.8368(2) 0.8065(2) 0.0296(9) Uani 0.759(4) 1 d . U P A 1
C7 C 0.4156(5) 0.8739(4) 0.8461(4) 0.0323(14) Uani 0.767(10) 1 d . U P A 1
C8 C 0.4342(4) 0.9329(4) 0.9026(4) 0.0372(14) Uani 0.767(10) 1 d . U P A 1
H8 H 0.507564 0.952176 0.918642 0.045 Uiso 0.767(10) 1 calc R . P A 1
C9 C 0.3473(7) 0.9652(4) 0.9370(3) 0.0495(17) Uani 0.767(10) 1 d . U P A 1
H9 H 0.361369 1.006530 0.975698 0.059 Uiso 0.767(10) 1 calc R . P A 1
C10 C 0.2412(6) 0.9361(5) 0.9140(4) 0.0516(19) Uani 0.767(10) 1 d . U P A 1
H10 H 0.181631 0.956922 0.937489 0.062 Uiso 0.767(10) 1 calc R . P A 1
C11 C 0.2206(5) 0.8773(5) 0.8575(4) 0.0503(18) Uani 0.767(10) 1 d . U P A 1
H11 H 0.146938 0.858092 0.842130 0.060 Uiso 0.767(10) 1 calc R . P A 1
C12 C 0.3059(7) 0.8456(3) 0.8227(3) 0.0419(15) Uani 0.767(10) 1 d . U P A 1
H12 H 0.290916 0.805121 0.783480 0.050 Uiso 0.767(10) 1 calc R . P A 1
C6A C 0.5626(12) 0.8772(9) 0.8633(8) 0.028(3) Uani 0.241(4) 1 d . U P A 2
C7A C 0.4415(9) 0.8935(13) 0.8718(11) 0.034(4) Uani 0.233(10) 1 d . U P A 2
C12A C 0.3644(19) 0.8483(8) 0.8242(6) 0.029(4) Uani 0.233(10) 1 d G U P A 2
H12A H 0.387344 0.811772 0.787436 0.034 Uiso 0.233(10) 1 calc R . P A 2
C11A C 0.2536(16) 0.8567(8) 0.8302(8) 0.034(4) Uani 0.233(10) 1 d G U P A 2
H11A H 0.200894 0.825802 0.797596 0.041 Uiso 0.233(10) 1 calc R . P A 2
C10A C 0.2200(9) 0.9102(11) 0.8839(11) 0.037(5) Uani 0.233(10) 1 d G U P A 2
H10A H 0.144337 0.915880 0.888032 0.045 Uiso 0.233(10) 1 calc R . P A 2
C9A C 0.2972(19) 0.9554(9) 0.9316(7) 0.044(6) Uani 0.233(10) 1 d G U P A 2
H9A H 0.274229 0.991928 0.968309 0.053 Uiso 0.233(10) 1 calc R . P A 2
C8A C 0.4079(15) 0.9470(11) 0.9256(8) 0.033(4) Uani 0.233(10) 1 d G U P A 2
H8A H 0.460680 0.977899 0.958150 0.040 Uiso 0.233(10) 1 calc R . P A 2
O1S O 0.4506(2) 0.33787(18) 0.61249(17) 0.0837(10) Uani 1 1 d . . . . .
C1S C 0.4047(6) 0.4058(3) 0.5156(3) 0.139(3) Uani 1 1 d . . . . .
H1SA H 0.382091 0.456305 0.502184 0.208 Uiso 1 1 calc GR . . . .
H1SB H 0.349819 0.359410 0.497848 0.208 Uiso 1 1 calc GR . . . .
H1SC H 0.475922 0.397039 0.496437 0.208 Uiso 1 1 calc GR . . . .
C2S C 0.4143(4) 0.4132(3) 0.5928(3) 0.104(2) Uani 1 1 d . . . . .
H2SA H 0.467999 0.461006 0.611088 0.125 Uiso 1 1 calc R . . . .
H2SB H 0.342330 0.421391 0.612380 0.125 Uiso 1 1 calc R . . . .
C3S C 0.4578(4) 0.3353(4) 0.6822(3) 0.102(2) Uani 1 1 d . . . . .
H3SA H 0.385221 0.339936 0.702168 0.123 Uiso 1 1 calc R . . . .
H3SB H 0.510535 0.381582 0.704807 0.123 Uiso 1 1 calc R . . . .
C4S C 0.4962(4) 0.2547(4) 0.6942(2) 0.1004(18) Uani 1 1 d . . . . .
H4SA H 0.498705 0.251086 0.743621 0.151 Uiso 1 1 calc GR . . . .
H4SB H 0.569682 0.251785 0.676381 0.151 Uiso 1 1 calc GR . . . .
H4SC H 0.445070 0.209230 0.670325 0.151 Uiso 1 1 calc GR . . . .
O2S O 0.90042(15) 0.66779(12) 0.25902(10) 0.0353(5) Uani 1 1 d . . . . .
C5S C 0.8636(3) 0.6905(2) 0.37812(17) 0.0511(9) Uani 1 1 d . . . . .
H5SA H 0.791268 0.704800 0.365820 0.077 Uiso 1 1 calc GR . . . .
H5SB H 0.916754 0.740167 0.385743 0.077 Uiso 1 1 calc GR . . . .
H5SC H 0.859273 0.664799 0.420274 0.077 Uiso 1 1 calc GR . . . .
C6S C 0.8999(3) 0.63161(19) 0.32059(15) 0.0404(8) Uani 1 1 d . . . . .
H6SA H 0.974400 0.618826 0.331782 0.049 Uiso 1 1 calc R . . . .
H6SB H 0.849048 0.579912 0.314524 0.049 Uiso 1 1 calc R . . . .
C7S C 0.9515(2) 0.62323(18) 0.20538(14) 0.0325(7) Uani 1 1 d . . . . .
H7SA H 0.917414 0.565427 0.198097 0.039 Uiso 1 1 calc R . . . .
H7SB H 1.030464 0.624446 0.217525 0.039 Uiso 1 1 calc R . . . .
C8S C 0.9381(2) 0.66123(19) 0.14078(15) 0.0385(8) Uani 1 1 d . . . . .
H8SA H 0.976505 0.632446 0.103668 0.058 Uiso 1 1 calc GR . . . .
H8SB H 0.969210 0.719049 0.148977 0.058 Uiso 1 1 calc GR . . . .
H8SC H 0.859896 0.656972 0.127611 0.058 Uiso 1 1 calc GR . . . .

loop_
_atom_site_aniso_label
_atom_site_aniso_U_11
_atom_site_aniso_U_22
_atom_site_aniso_U_33
_atom_site_aniso_U_23
_atom_site_aniso_U_13
_atom_site_aniso_U_12
Mn1 0.0275(2) 0.0211(2) 0.0264(2) 0.01118(18) 0.00107(18) 0.00138(17)
O1 0.0639(15) 0.0387(13) 0.0317(13) 0.0024(11) -0.0033(11) -0.0003(11)
O2 0.0435(14) 0.0470(14) 0.0600(15) 0.0249(12) 0.0196(12) 0.0167(11)
O3 0.0645(15) 0.0392(14) 0.0402(14) 0.0131(11) -0.0208(12) -0.0121(11)
O4 0.0319(18) 0.032(3) 0.025(3) 0.012(2) 0.0043(19) 0.0050(16)
O5 0.0345(17) 0.055(2) 0.0485(19) -0.0032(14) -0.0023(13) 0.0043(14)
O4A 0.030(8) 0.032(7) 0.022(6) 0.014(4) 0.004(5) 0.007(5)
O5A 0.044(5) 0.047(6) 0.036(5) 0.000(4) -0.004(3) 0.006(4)
N1 0.0184(11) 0.0200(12) 0.0211(12) 0.0070(10) 0.0040(9) 0.0035(9)
N2 0.0227(12) 0.0172(12) 0.0142(11) 0.0046(10) -0.0028(9) -0.0011(9)
C1 0.0201(14) 0.0256(16) 0.0208(15) 0.0036(13) 0.0010(11) 0.0006(12)
C2 0.0196(14) 0.0239(15) 0.0189(14) 0.0008(12) -0.0008(11) 0.0012(12)
C3 0.0392(18) 0.0260(17) 0.0329(18) 0.0120(15) 0.0036(14) 0.0001(14)
C4 0.0415(19) 0.0204(15) 0.0328(17) 0.0145(13) 0.0010(14) 0.0032(14)
C5 0.0376(17) 0.0235(16) 0.0342(18) 0.0164(14) 0.0046(15) 0.0008(14)
C13 0.0222(14) 0.0144(13) 0.0186(14) 0.0034(11) -0.0016(11) -0.0035(11)
C14 0.0203(14) 0.0187(14) 0.0211(14) 0.0019(11) 0.0029(11) 0.0009(11)
C15 0.0262(15) 0.0220(15) 0.0271(15) 0.0068(12) 0.0121(12) -0.0007(12)
C16 0.0305(15) 0.0180(15) 0.0315(16) 0.0103(12) 0.0081(13) 0.0028(12)
C17 0.0261(15) 0.0200(15) 0.0256(15) 0.0056(12) 0.0043(12) 0.0049(12)
C18 0.0175(13) 0.0204(14) 0.0165(13) 0.0047(11) -0.0002(11) 0.0000(11)
C19 0.0171(13) 0.0172(14) 0.0229(14) 0.0084(11) 0.0085(11) 0.0007(11)
C20 0.0214(14) 0.0268(15) 0.0220(15) 0.0052(12) 0.0058(12) 0.0002(12)
C21 0.0190(14) 0.0329(17) 0.0269(16) 0.0084(13) 0.0015(12) 0.0020(12)
C22 0.0205(14) 0.0252(15) 0.0274(16) 0.0078(13) 0.0064(12) 0.0074(12)
C23 0.0274(15) 0.0200(14) 0.0218(15) 0.0024(12) 0.0092(12) 0.0012(12)
C24 0.0226(14) 0.0191(14) 0.0208(14) 0.0072(12) 0.0079(11) 0.0009(11)
C25 0.0286(16) 0.0398(19) 0.0335(18) -0.0069(14) -0.0031(13) 0.0068(14)
C26 0.056(2) 0.0325(19) 0.058(2) -0.0059(17) -0.0008(18) -0.0060(16)
C27 0.112(3) 0.069(3) 0.028(2) -0.0082(19) 0.008(2) -0.021(2)
C28 0.0238(14) 0.0245(15) 0.0256(15) 0.0044(12) 0.0005(12) 0.0048(12)
C29 0.0373(17) 0.049(2) 0.0230(16) 0.0013(14) -0.0019(13) 0.0050(15)
C30 0.0320(17) 0.050(2) 0.0387(19) 0.0093(16) -0.0070(14) -0.0095(15)
C31 0.0199(14) 0.0186(14) 0.0240(15) 0.0079(12) 0.0042(11) 0.0041(11)
C32 0.0192(14) 0.0204(14) 0.0254(15) 0.0053(12) 0.0047(11) 0.0055(11)
C33 0.0199(14) 0.0321(17) 0.0318(17) 0.0074(13) 0.0024(12) -0.0001(12)
C34 0.0249(15) 0.0444(19) 0.0320(17) 0.0140(15) 0.0106(13) 0.0033(14)
C35 0.0298(17) 0.054(2) 0.0203(15) 0.0054(14) 0.0054(13) 0.0047(15)
C36 0.0213(14) 0.0337(17) 0.0263(16) 0.0054(13) 0.0025(12) 0.0016(12)
C37 0.0206(14) 0.0311(16) 0.0260(16) 0.0015(13) 0.0069(12) -0.0001(12)
C38 0.0399(18) 0.052(2) 0.0315(18) 0.0130(16) 0.0049(14) 0.0099(16)
C39 0.055(2) 0.0349(19) 0.0381(19) -0.0076(15) -0.0004(16) 0.0002(16)
C40 0.0248(15) 0.057(2) 0.0227(16) 0.0009(15) 0.0044(12) -0.0032(14)
C41 0.046(2) 0.047(2) 0.094(3) 0.008(2) -0.019(2) -0.0131(18)
C42 0.050(2) 0.062(3) 0.063(3) 0.005(2) -0.0203(19) 0.0050(19)
C43 0.0178(13) 0.0163(14) 0.0196(14) 0.0046(11) 0.0053(11) 0.0054(11)
C44 0.0190(13) 0.0210(14) 0.0157(13) 0.0047(11) 0.0041(11) 0.0057(11)
C45 0.0352(16) 0.0283(16) 0.0165(14) 0.0100(12) 0.0006(12) 0.0051(13)
C46 0.0412(17) 0.0226(16) 0.0258(16) 0.0128(13) 0.0044(13) 0.0026(13)
C47 0.0333(16) 0.0181(14) 0.0223(15) 0.0038(12) 0.0041(12) -0.0030(12)
C48 0.0192(13) 0.0218(15) 0.0186(14) 0.0030(11) 0.0039(11) 0.0048(11)
C49 0.0255(14) 0.0267(15) 0.0127(13) 0.0077(11) -0.0011(11) 0.0030(12)
C50 0.0272(15) 0.0248(15) 0.0163(14) 0.0045(12) -0.0016(11) 0.0034(12)
C51 0.0399(18) 0.0335(18) 0.0243(16) -0.0039(13) 0.0024(13) 0.0043(14)
C52 0.0368(18) 0.041(2) 0.0352(18) -0.0082(15) -0.0015(14) -0.0072(15)
C53 0.0222(15) 0.045(2) 0.0335(18) 0.0006(15) -0.0019(13) -0.0040(14)
C54 0.0230(14) 0.0338(17) 0.0196(15) 0.0077(13) 0.0008(11) 0.0039(12)
C55 0.0266(15) 0.0294(16) 0.0215(15) 0.0005(12) 0.0015(12) 0.0072(12)
C56 0.0414(18) 0.044(2) 0.0381(19) 0.0048(16) -0.0027(15) 0.0170(15)
C57 0.0320(17) 0.051(2) 0.0310(17) 0.0081(15) 0.0080(13) 0.0062(15)
C58 0.0245(15) 0.0373(18) 0.0294(16) 0.0045(14) 0.0064(12) 0.0090(13)
C59 0.058(2) 0.072(3) 0.0210(17) 0.0044(17) 0.0006(15) 0.0300(19)
C60 0.046(2) 0.072(3) 0.0260(17) 0.0117(17) 0.0021(15) 0.0258(18)
C61 0.0258(14) 0.0138(13) 0.0154(13) 0.0002(11) -0.0009(11) -0.0006(11)
C62 0.0308(15) 0.0142(14) 0.0186(14) 0.0008(11) 0.0024(12) -0.0016(11)
C63 0.0395(17) 0.0228(15) 0.0160(14) 0.0013(12) 0.0037(12) -0.0005(13)
C64 0.0431(18) 0.0257(16) 0.0173(15) 0.0015(12) -0.0064(13) 0.0000(13)
C65 0.0292(15) 0.0238(15) 0.0279(16) 0.0024(13) -0.0039(13) 0.0023(12)
C66 0.0257(15) 0.0199(14) 0.0204(15) 0.0005(12) -0.0010(12) -0.0005(11)
C67 0.0300(15) 0.0290(16) 0.0183(14) 0.0017(12) 0.0067(12) 0.0039(12)
C68 0.0359(17) 0.0325(17) 0.0369(18) 0.0015(14) 0.0110(14) 0.0013(14)
C69 0.0403(18) 0.0265(17) 0.0413(19) 0.0054(14) 0.0083(14) 0.0074(14)
C70 0.0244(15) 0.0268(16) 0.0274(16) 0.0026(13) 0.0002(12) 0.0040(12)
C71 0.057(2) 0.0352(19) 0.0360(19) -0.0026(15) 0.0136(16) 0.0076(16)
C72 0.0323(17) 0.044(2) 0.044(2) -0.0032(16) 0.0087(14) -0.0015(15)
C6 0.029(2) 0.029(2) 0.034(2) 0.0153(15) 0.0037(16) 0.0033(17)
C7 0.033(2) 0.031(3) 0.039(3) 0.023(2) 0.007(2) 0.008(2)
C8 0.042(2) 0.033(3) 0.042(4) 0.016(2) 0.016(2) 0.011(2)
C9 0.051(4) 0.052(3) 0.057(3) 0.029(2) 0.024(3) 0.025(3)
C10 0.048(3) 0.067(5) 0.056(4) 0.042(3) 0.020(3) 0.029(3)
C11 0.037(3) 0.076(5) 0.052(4) 0.043(3) 0.014(2) 0.021(3)
C12 0.030(3) 0.058(3) 0.045(3) 0.028(2) 0.006(3) 0.010(3)
C6A 0.032(5) 0.031(7) 0.024(5) 0.010(5) 0.006(3) 0.004(5)
C7A 0.033(5) 0.036(11) 0.034(9) 0.007(6) 0.008(4) 0.006(5)
C12A 0.028(6) 0.032(8) 0.029(7) 0.013(5) 0.008(6) 0.008(8)
C11A 0.030(6) 0.040(8) 0.035(9) 0.015(6) 0.011(7) 0.011(7)
C10A 0.037(7) 0.043(12) 0.038(11) 0.013(8) 0.010(6) 0.017(6)
C9A 0.038(9) 0.055(11) 0.041(9) 0.006(7) 0.009(7) 0.016(8)
C8A 0.037(8) 0.035(8) 0.031(9) 0.011(6) 0.009(6) 0.011(6)
O1S 0.082(2) 0.069(2) 0.087(2) -0.0299(18) 0.0355(17) -0.0089(16)
C1S 0.209(7) 0.078(4) 0.139(6) 0.028(4) 0.067(5) 0.028(4)
C2S 0.060(3) 0.040(3) 0.195(6) -0.042(3) 0.034(3) -0.003(2)
C3S 0.056(3) 0.112(5) 0.113(5) -0.064(4) 0.016(3) -0.011(3)
C4S 0.079(3) 0.145(5) 0.062(3) -0.004(3) 0.009(2) -0.030(3)
O2S 0.0420(12) 0.0306(12) 0.0333(12) -0.0004(9) 0.0078(9) 0.0088(9)
C5S 0.056(2) 0.047(2) 0.046(2) -0.0005(17) 0.0162(17) -0.0035(17)
C6S 0.0435(19) 0.042(2) 0.0347(18) 0.0002(15) 0.0065(15) 0.0036(15)
C7S 0.0343(16) 0.0303(17) 0.0320(17) -0.0026(14) 0.0049(13) 0.0080(13)
C8S 0.0413(18) 0.0363(18) 0.0393(19) 0.0027(15) 0.0068(15) 0.0122(15)

loop_
_atom_type_symbol
_atom_type_description
_atom_type_scat_dispersion_real
_atom_type_scat_dispersion_imag
_atom_type_scat_source
C C 0.0033 0.0016 'International Tables Vol C Tables 4.2.6.8 and 6.1.1.4'
H H 0.0000 0.0000 'International Tables Vol C Tables 4.2.6.8 and 6.1.1.4'
Mn Mn 0.3368 0.7283 'International Tables Vol C Tables 4.2.6.8 and 6.1.1.4'
N N 0.0061 0.0033 'International Tables Vol C Tables 4.2.6.8 and 6.1.1.4'
O O 0.0106 0.0060 'International Tables Vol C Tables 4.2.6.8 and 6.1.1.4'

loop_
_geom_angle_atom_site_label_1
_geom_angle_atom_site_label_2
_geom_angle_atom_site_label_3
_geom_angle
C1 Mn1 O4 91.69(15)
C1 Mn1 O4A 90.2(5)
C2 Mn1 O4 89.45(15)
C2 Mn1 O4A 90.4(5)
C2 Mn1 C1 177.79(11)
C3 Mn1 O4 95.72(14)
C3 Mn1 O4A 78.9(3)
C3 Mn1 C1 89.59(11)
C3 Mn1 C2 88.41(11)
C4 Mn1 O4 173.01(15)
C4 Mn1 O4A 170.0(3)
C4 Mn1 C1 89.92(11)
C4 Mn1 C2 89.17(11)
C4 Mn1 C3 91.09(13)
C4 Mn1 C5 90.49(13)
C5 Mn1 O4 82.70(14)
C5 Mn1 O4A 99.5(3)
C5 Mn1 C1 90.71(11)
C5 Mn1 C2 91.30(11)
C5 Mn1 C3 178.39(13)
C6 O4 Mn1 121.9(3)
C6A O4A Mn1 121.2(11)
C1 N1 C13 178.1(2)
C2 N2 C43 177.7(2)
N1 C1 Mn1 175.5(2)
N2 C2 Mn1 175.7(2)
O1 C3 Mn1 172.4(3)
O2 C4 Mn1 178.1(3)
O3 C5 Mn1 177.0(3)
C14 C13 N1 118.2(2)
C18 C13 N1 118.3(2)
C18 C13 C14 123.5(2)
C13 C14 C19 120.0(2)
C15 C14 C13 116.4(2)
C15 C14 C19 123.6(2)
C14 C15 H15 119.1
C16 C15 C14 121.7(2)
C16 C15 H15 119.1
C15 C16 H16 119.9
C15 C16 C17 120.2(2)
C17 C16 H16 119.9
C16 C17 H17 119.6
C18 C17 C16 120.8(2)
C18 C17 H17 119.6
C13 C18 C31 121.5(2)
C17 C18 C13 117.4(2)
C17 C18 C31 121.1(2)
C20 C19 C14 118.6(2)
C20 C19 C24 121.0(2)
C24 C19 C14 120.3(2)
C19 C20 C25 122.7(2)
C21 C20 C19 118.3(2)
C21 C20 C25 119.0(2)
C20 C21 H21 119.3
C22 C21 C20 121.4(2)
C22 C21 H21 119.3
C21 C22 H22 120.2
C23 C22 C21 119.6(2)
C23 C22 H22 120.2
C22 C23 H23 119.3
C22 C23 C24 121.4(2)
C24 C23 H23 119.3
C19 C24 C28 122.1(2)
C23 C24 C19 118.3(2)
C23 C24 C28 119.6(2)
C20 C25 H25 107.9
C20 C25 C26 111.3(2)
C26 C25 H25 107.9
C27 C25 C20 111.8(3)
C27 C25 H25 107.9
C27 C25 C26 109.8(3)
C25 C26 H26A 109.5
C25 C26 H26B 109.5
C25 C26 H26C 109.5
H26A C26 H26B 109.5
H26A C26 H26C 109.5
H26B C26 H26C 109.5
C25 C27 H27A 109.5
C25 C27 H27B 109.5
C25 C27 H27C 109.5
H27A C27 H27B 109.5
H27A C27 H27C 109.5
H27B C27 H27C 109.5
C24 C28 H28 107.9
C24 C28 C29 112.1(2)
C24 C28 C30 110.7(2)
C29 C28 H28 107.9
C29 C28 C30 110.1(2)
C30 C28 H28 107.9
C28 C29 H29A 109.5
C28 C29 H29B 109.5
C28 C29 H29C 109.5
H29A C29 H29B 109.5
H29A C29 H29C 109.5
H29B C29 H29C 109.5
C28 C30 H30A 109.5
C28 C30 H30B 109.5
C28 C30 H30C 109.5
H30A C30 H30B 109.5
H30A C30 H30C 109.5
H30B C30 H30C 109.5
C32 C31 C18 119.1(2)
C32 C31 C36 121.2(2)
C36 C31 C18 119.6(2)
C31 C32 C37 122.1(2)
C33 C32 C31 118.6(2)
C33 C32 C37 119.3(2)
C32 C33 H33 119.6
C34 C33 C32 120.7(3)
C34 C33 H33 119.6
C33 C34 H34 120.0
C33 C34 C35 120.1(3)
C35 C34 H34 120.0
C34 C35 H35 119.4
C34 C35 C36 121.1(3)
C36 C35 H35 119.4
C31 C36 C40 121.7(2)
C35 C36 C31 118.2(2)
C35 C36 C40 120.2(2)
C32 C37 H37 107.8
C32 C37 C38 111.1(2)
C32 C37 C39 112.0(2)
C38 C37 H37 107.8
C39 C37 H37 107.8
C39 C37 C38 110.1(2)
C37 C38 H38A 109.5
C37 C38 H38B 109.5
C37 C38 H38C 109.5
H38A C38 H38B 109.5
H38A C38 H38C 109.5
H38B C38 H38C 109.5
C37 C39 H39A 109.5
C37 C39 H39B 109.5
C37 C39 H39C 109.5
H39A C39 H39B 109.5
H39A C39 H39C 109.5
H39B C39 H39C 109.5
C36 C40 H40 107.6
C41 C40 C36 112.7(2)
C41 C40 H40 107.6
C41 C40 C42 109.9(3)
C42 C40 C36 111.3(3)
C42 C40 H40 107.6
C40 C41 H41A 109.5
C40 C41 H41B 109.5
C40 C41 H41C 109.5
H41A C41 H41B 109.5
H41A C41 H41C 109.5
H41B C41 H41C 109.5
C40 C42 H42A 109.5
C40 C42 H42B 109.5
C40 C42 H42C 109.5
H42A C42 H42B 109.5
H42A C42 H42C 109.5
H42B C42 H42C 109.5
N2 C43 C44 117.9(2)
N2 C43 C48 118.4(2)
C48 C43 C44 123.7(2)
C43 C44 C49 120.8(2)
C45 C44 C43 116.6(2)
C45 C44 C49 122.6(2)
C44 C45 H45 119.4
C46 C45 C44 121.2(2)
C46 C45 H45 119.4
C45 C46 H46 119.5
C45 C46 C47 121.0(2)
C47 C46 H46 119.5
C46 C47 H47 119.9
C48 C47 C46 120.2(2)
C48 C47 H47 119.9
C43 C48 C61 119.1(2)
C47 C48 C43 117.4(2)
C47 C48 C61 123.5(2)
C50 C49 C44 119.0(2)
C50 C49 C54 120.5(2)
C54 C49 C44 120.5(2)
C49 C50 C55 122.0(2)
C51 C50 C49 118.6(2)
C51 C50 C55 119.4(2)
C50 C51 H51 119.4
C52 C51 C50 121.2(3)
C52 C51 H51 119.4
C51 C52 H52 120.1
C51 C52 C53 119.9(3)
C53 C52 H52 120.1
C52 C53 H53 119.2
C52 C53 C54 121.7(3)
C54 C53 H53 119.2
C49 C54 C58 121.4(2)
C53 C54 C49 118.1(2)
C53 C54 C58 120.5(2)
C50 C55 H55 107.7
C50 C55 C56 112.2(2)
C50 C55 C57 110.6(2)
C56 C55 H55 107.7
C56 C55 C57 110.9(2)
C57 C55 H55 107.7
C55 C56 H56A 109.5
C55 C56 H56B 109.5
C55 C56 H56C 109.5
H56A C56 H56B 109.5
H56A C56 H56C 109.5
H56B C56 H56C 109.5
C55 C57 H57A 109.5
C55 C57 H57B 109.5
C55 C57 H57C 109.5
H57A C57 H57B 109.5
H57A C57 H57C 109.5
H57B C57 H57C 109.5
C54 C58 H58 108.0
C54 C58 C59 111.8(2)
C54 C58 C60 112.0(2)
C59 C58 H58 108.0
C59 C58 C60 108.9(2)
C60 C58 H58 108.0
C58 C59 H59A 109.5
C58 C59 H59B 109.5
C58 C59 H59C 109.5
H59A C59 H59B 109.5
H59A C59 H59C 109.5
H59B C59 H59C 109.5
C58 C60 H60A 109.5
C58 C60 H60B 109.5
C58 C60 H60C 109.5
H60A C60 H60B 109.5
H60A C60 H60C 109.5
H60B C60 H60C 109.5
C62 C61 C48 118.4(2)
C66 C61 C48 120.4(2)
C66 C61 C62 121.1(2)
C61 C62 C67 121.5(2)
C63 C62 C61 118.1(2)
C63 C62 C67 120.3(2)
C62 C63 H63 119.5
C64 C63 C62 120.9(2)
C64 C63 H63 119.5
C63 C64 H64 119.6
C63 C64 C65 120.7(3)
C65 C64 H64 119.6
C64 C65 H65 119.7
C64 C65 C66 120.5(3)
C66 C65 H65 119.7
C61 C66 C70 121.8(2)
C65 C66 C61 118.7(2)
C65 C66 C70 119.5(2)
C62 C67 H67 107.5
C62 C67 C68 112.8(2)
C62 C67 C69 110.0(2)
C68 C67 H67 107.5
C69 C67 H67 107.5
C69 C67 C68 111.3(2)
C67 C68 H68A 109.5
C67 C68 H68B 109.5
C67 C68 H68C 109.5
H68A C68 H68B 109.5
H68A C68 H68C 109.5
H68B C68 H68C 109.5
C67 C69 H69A 109.5
C67 C69 H69B 109.5
C67 C69 H69C 109.5
H69A C69 H69B 109.5
H69A C69 H69C 109.5
H69B C69 H69C 109.5
C66 C70 H70 107.5
C66 C70 C71 110.4(2)
C66 C70 C72 112.2(2)
C71 C70 H70 107.5
C72 C70 H70 107.5
C72 C70 C71 111.4(2)
C70 C71 H71A 109.5
C70 C71 H71B 109.5
C70 C71 H71C 109.5
H71A C71 H71B 109.5
H71A C71 H71C 109.5
H71B C71 H71C 109.5
C70 C72 H72A 109.5
C70 C72 H72B 109.5
C70 C72 H72C 109.5
H72A C72 H72B 109.5
H72A C72 H72C 109.5
H72B C72 H72C 109.5
O4 C6 C7 114.2(5)
O5 C6 O4 125.8(5)
O5 C6 C7 120.0(5)
C8 C7 C6 124.0(7)
C8 C7 C12 118.7(4)
C12 C7 C6 117.3(8)
C7 C8 H8 119.3
C7 C8 C9 121.4(5)
C9 C8 H8 119.3
C8 C9 H9 120.5
C10 C9 C8 119.0(6)
C10 C9 H9 120.5
C9 C10 H10 119.7
C11 C10 C9 120.6(6)
C11 C10 H10 119.7
C10 C11 H11 119.6
C10 C11 C12 120.8(6)
C12 C11 H11 119.6
C7 C12 H12 120.3
C11 C12 C7 119.4(5)
C11 C12 H12 120.3
O4A C6A C7A 117.5(14)
O5A C6A O4A 124.3(15)
O5A C6A C7A 118.3(15)
C12A C7A C6A 116.6(19)
C12A C7A C8A 120.0
C8A C7A C6A 123.4(19)
C7A C12A H12A 120.0
C11A C12A C7A 120.0
C11A C12A H12A 120.0
C12A C11A H11A 120.0
C10A C11A C12A 120.0
C10A C11A H11A 120.0
C11A C10A H10A 120.0
C11A C10A C9A 120.0
C9A C10A H10A 120.0
C10A C9A H9A 120.0
C8A C9A C10A 120.0
C8A C9A H9A 120.0
C7A C8A H8A 120.0
C9A C8A C7A 120.0
C9A C8A H8A 120.0
C3S O1S C2S 114.9(4)
H1SA C1S H1SB 109.5
H1SA C1S H1SC 109.5
H1SB C1S H1SC 109.5
C2S C1S H1SA 109.5
C2S C1S H1SB 109.5
C2S C1S H1SC 109.5
O1S C2S C1S 109.2(4)
O1S C2S H2SA 109.8
O1S C2S H2SB 109.8
C1S C2S H2SA 109.8
C1S C2S H2SB 109.8
H2SA C2S H2SB 108.3
O1S C3S H3SA 110.0
O1S C3S H3SB 110.0
O1S C3S C4S 108.6(4)
H3SA C3S H3SB 108.3
C4S C3S H3SA 110.0
C4S C3S H3SB 110.0
C3S C4S H4SA 109.5
C3S C4S H4SB 109.5
C3S C4S H4SC 109.5
H4SA C4S H4SB 109.5
H4SA C4S H4SC 109.5
H4SB C4S H4SC 109.5
C7S O2S C6S 112.7(2)
H5SA C5S H5SB 109.5
H5SA C5S H5SC 109.5
H5SB C5S H5SC 109.5
C6S C5S H5SA 109.5
C6S C5S H5SB 109.5
C6S C5S H5SC 109.5
O2S C6S C5S 109.0(3)
O2S C6S H6SA 109.9
O2S C6S H6SB 109.9
C5S C6S H6SA 109.9
C5S C6S H6SB 109.9
H6SA C6S H6SB 108.3
O2S C7S H7SA 109.9
O2S C7S H7SB 109.9
O2S C7S C8S 108.7(2)
H7SA C7S H7SB 108.3
C8S C7S H7SA 109.9
C8S C7S H7SB 109.9
C7S C8S H8SA 109.5
C7S C8S H8SB 109.5
C7S C8S H8SC 109.5
H8SA C8S H8SB 109.5
H8SA C8S H8SC 109.5
H8SB C8S H8SC 109.5

loop_
_geom_bond_atom_site_label_1
_geom_bond_atom_site_label_2
_geom_bond_distance
Mn1 O4 2.069(5)
Mn1 O4A 1.978(17)
Mn1 C1 1.917(3)
Mn1 C2 1.912(3)
Mn1 C3 1.890(3)
Mn1 C4 1.792(3)
Mn1 C5 1.876(3)
O1 C3 1.139(3)
O2 C4 1.150(3)
O3 C5 1.133(3)
O4 C6 1.285(7)
O5 C6 1.229(5)
O4A C6A 1.27(2)
O5A C6A 1.209(15)
N1 C1 1.160(3)
N1 C13 1.404(3)
N2 C2 1.158(3)
N2 C43 1.395(3)
C13 C14 1.399(3)
C13 C18 1.396(3)
C14 C15 1.392(3)
C14 C19 1.498(3)
C15 H15 0.9500
C15 C16 1.375(4)
C16 H16 0.9500
C16 C17 1.392(4)
C17 H17 0.9500
C17 C18 1.382(3)
C18 C31 1.501(3)
C19 C20 1.403(3)
C19 C24 1.404(3)
C20 C21 1.389(4)
C20 C25 1.518(4)
C21 H21 0.9500
C21 C22 1.381(4)
C22 H22 0.9500
C22 C23 1.377(4)
C23 H23 0.9500
C23 C24 1.389(3)
C24 C28 1.522(4)
C25 H25 1.0000
C25 C26 1.521(4)
C25 C27 1.518(5)
C26 H26A 0.9800
C26 H26B 0.9800
C26 H26C 0.9800
C27 H27A 0.9800
C27 H27B 0.9800
C27 H27C 0.9800
C28 H28 1.0000
C28 C29 1.530(4)
C28 C30 1.531(4)
C29 H29A 0.9800
C29 H29B 0.9800
C29 H29C 0.9800
C30 H30A 0.9800
C30 H30B 0.9800
C30 H30C 0.9800
C31 C32 1.400(3)
C31 C36 1.405(4)
C32 C33 1.393(4)
C32 C37 1.523(4)
C33 H33 0.9500
C33 C34 1.381(4)
C34 H34 0.9500
C34 C35 1.386(4)
C35 H35 0.9500
C35 C36 1.389(4)
C36 C40 1.522(4)
C37 H37 1.0000
C37 C38 1.529(4)
C37 C39 1.525(4)
C38 H38A 0.9800
C38 H38B 0.9800
C38 H38C 0.9800
C39 H39A 0.9800
C39 H39B 0.9800
C39 H39C 0.9800
C40 H40 1.0000
C40 C41 1.511(4)
C40 C42 1.515(4)
C41 H41A 0.9800
C41 H41B 0.9800
C41 H41C 0.9800
C42 H42A 0.9800
C42 H42B 0.9800
C42 H42C 0.9800
C43 C44 1.404(3)
C43 C48 1.397(3)
C44 C45 1.389(3)
C44 C49 1.497(4)
C45 H45 0.9500
C45 C46 1.379(4)
C46 H46 0.9500
C46 C47 1.392(4)
C47 H47 0.9500
C47 C48 1.392(3)
C48 C61 1.496(3)
C49 C50 1.406(4)
C49 C54 1.412(4)
C50 C51 1.398(4)
C50 C55 1.520(4)
C51 H51 0.9500
C51 C52 1.373(4)
C52 H52 0.9500
C52 C53 1.378(4)
C53 H53 0.9500
C53 C54 1.391(4)
C54 C58 1.514(4)
C55 H55 1.0000
C55 C56 1.530(4)
C55 C57 1.533(4)
C56 H56A 0.9800
C56 H56B 0.9800
C56 H56C 0.9800
C57 H57A 0.9800
C57 H57B 0.9800
C57 H57C 0.9800
C58 H58 1.0000
C58 C59 1.521(4)
C58 C60 1.528(4)
C59 H59A 0.9800
C59 H59B 0.9800
C59 H59C 0.9800
C60 H60A 0.9800
C60 H60B 0.9800
C60 H60C 0.9800
C61 C62 1.412(3)
C61 C66 1.399(3)
C62 C63 1.397(4)
C62 C67 1.513(4)
C63 H63 0.9500
C63 C64 1.376(4)
C64 H64 0.9500
C64 C65 1.380(4)
C65 H65 0.9500
C65 C66 1.397(4)
C66 C70 1.516(4)
C67 H67 1.0000
C67 C68 1.539(4)
C67 C69 1.530(4)
C68 H68A 0.9800
C68 H68B 0.9800
C68 H68C 0.9800
C69 H69A 0.9800
C69 H69B 0.9800
C69 H69C 0.9800
C70 H70 1.0000
C70 C71 1.526(4)
C70 C72 1.523(4)
C71 H71A 0.9800
C71 H71B 0.9800
C71 H71C 0.9800
C72 H72A 0.9800
C72 H72B 0.9800
C72 H72C 0.9800
C6 C7 1.510(6)
C7 C8 1.372(7)
C7 C12 1.417(7)
C8 H8 0.9500
C8 C9 1.401(7)
C9 H9 0.9500
C9 C10 1.376(8)
C10 H10 0.9500
C10 C11 1.373(9)
C11 H11 0.9500
C11 C12 1.383(8)
C12 H12 0.9500
C6A C7A 1.552(17)
C7A C12A 1.3900
C7A C8A 1.3900
C12A H12A 0.9500
C12A C11A 1.3900
C11A H11A 0.9500
C11A C10A 1.3900
C10A H10A 0.9500
C10A C9A 1.3900
C9A H9A 0.9500
C9A C8A 1.3900
C8A H8A 0.9500
O1S C2S 1.473(6)
O1S C3S 1.376(6)
C1S H1SA 0.9800
C1S H1SB 0.9800
C1S H1SC 0.9800
C1S C2S 1.504(7)
C2S H2SA 0.9900
C2S H2SB 0.9900
C3S H3SA 0.9900
C3S H3SB 0.9900
C3S C4S 1.516(7)
C4S H4SA 0.9800
C4S H4SB 0.9800
C4S H4SC 0.9800
O2S C6S 1.420(3)
O2S C7S 1.410(3)
C5S H5SA 0.9800
C5S H5SB 0.9800
C5S H5SC 0.9800
C5S C6S 1.505(4)
C6S H6SA 0.9900
C6S H6SB 0.9900
C7S H7SA 0.9900
C7S H7SB 0.9900
C7S C8S 1.504(4)
C8S H8SA 0.9800
C8S H8SB 0.9800
C8S H8SC 0.9800
